data_7131704
loop_
_publ_author_name
'Ort&#xed;n-Rubio, Borja'
'Perona-Bermejo, Cristina'
'Su&#xe1;rez Del Pino, Jos&#xe9; A'
'Carmona, Francisco J.'
'G&#xe1;ndara, Felipe'
'Navarro, Jorge A. R.'
'Juanhuix, Judith'
'Imaz, Inhar'
'Maspoch, Daniel'

_publ_section_title
;
 A mesoporous Zr-based metal-organic framework driven by the assembly of
 an octatopic linker.
;
_journal_issue 50
_journal_name_full 'Chemical communications (Cambridge, England)'
_journal_page_first 7803
_journal_page_last 7806
_journal_paper_doi 10.1039/d3cc01831h
_journal_volume 59
_journal_year 2023
_chemical_formula_moiety 'C87 H44 O36 Zr6, 94[C3H7ON]'
_chemical_formula_sum 'C369 H702 N94 O130 Zr6'
_chemical_formula_weight 9083.52
_space_group_crystal_system cubic
_space_group_IT_number 202
_space_group_name_Hall '-F 2 2 3'
_space_group_name_H-M_alt 'F m -3'
_atom_sites_solution_hydrogens geom
_atom_sites_solution_primary dual
_audit_creation_date 2023-05-19
_audit_creation_method
;
Olex2 1.2
(compiled 2018.05.29 svn.r3508 for OlexSys, GUI svn.r5506)
;
_audit_update_record
;
2023-05-19 deposited with the CCDC.	2023-05-23 downloaded from the CCDC.
;
_cell_angle_alpha 90
_cell_angle_beta 90
_cell_angle_gamma 90
_cell_formula_units_Z 24
_cell_length_a 59.677(2)
_cell_length_b 59.677(2)
_cell_length_c 59.677(2)
_cell_measurement_reflns_used 10067
_cell_measurement_temperature 100
_cell_measurement_theta_max 24.798
_cell_measurement_theta_min 0.687
_cell_volume 212530(12)
_computing_cell_refinement 'XDS (Kabsch W., 2010)'
_computing_data_collection 'MxCube (ESRF, 2006)'
_computing_data_reduction 'XDS (Kabsch W., 2010)'
_computing_molecular_graphics 'Olex2 (Dolomanov et al., 2009)'
_computing_publication_material 'Olex2 (Dolomanov et al., 2009)'
_computing_structure_refinement 'ShelXL (Sheldrick, 2015)'
_computing_structure_solution 'ShelXT (Sheldrick, 2015)'
_diffrn_ambient_temperature 100.0
_diffrn_detector_area_resol_mean 'Pilatus DECTRIS 6M, 424 x 435mm active area, 6 Mpixels'
_diffrn_measured_fraction_theta_full 0.998
_diffrn_measured_fraction_theta_max 0.997
_diffrn_measurement_device_type 'MD2M - Maatel'
_diffrn_measurement_method 'phi scan'
_diffrn_radiation_type synchrotron
_diffrn_radiation_wavelength 0.82656
_diffrn_reflns_av_R_equivalents 0.1572
_diffrn_reflns_av_unetI/netI 0.0390
_diffrn_reflns_Laue_measured_fraction_full 0.998
_diffrn_reflns_Laue_measured_fraction_max 0.997
_diffrn_reflns_limit_h_max 60
_diffrn_reflns_limit_h_min -60
_diffrn_reflns_limit_k_max 60
_diffrn_reflns_limit_k_min -60
_diffrn_reflns_limit_l_max 60
_diffrn_reflns_limit_l_min -60
_diffrn_reflns_number 297552
_diffrn_reflns_point_group_measured_fraction_full 0.998
_diffrn_reflns_point_group_measured_fraction_max 0.997
_diffrn_reflns_theta_full 24.798
_diffrn_reflns_theta_max 24.798
_diffrn_reflns_theta_min 0.687
_diffrn_source synchrotron
_exptl_absorpt_coefficient_mu 0.427
_exptl_absorpt_correction_type none
_exptl_crystal_colour 'clear light white'
_exptl_crystal_colour_lustre clear
_exptl_crystal_colour_modifier light
_exptl_crystal_colour_primary white
_exptl_crystal_density_diffrn 1.703
_exptl_crystal_description cube
_exptl_crystal_F_000 116496
_exptl_crystal_size_max 0.07
_exptl_crystal_size_mid 0.07
_exptl_crystal_size_min 0.07
_refine_diff_density_max 0.497
_refine_diff_density_min -2.149
_refine_diff_density_rms 0.219
_refine_ls_extinction_method none
_refine_ls_goodness_of_fit_ref 1.186
_refine_ls_hydrogen_treatment constr
_refine_ls_matrix_type full
_refine_ls_number_parameters 286
_refine_ls_number_reflns 10067
_refine_ls_number_restraints 104
_refine_ls_restrained_S_all 1.196
_refine_ls_R_factor_all 0.1450
_refine_ls_R_factor_gt 0.1167
_refine_ls_shift/su_max 0.002
_refine_ls_shift/su_mean 0.000
_refine_ls_structure_factor_coef Fsqd
_refine_ls_weighting_details 'w=1/[\s^2^(Fo^2^)+(0.2000P)^2^] where P=(Fo^2^+2Fc^2^)/3'
_refine_ls_weighting_scheme calc
_refine_ls_wR_factor_gt 0.3015
_refine_ls_wR_factor_ref 0.3217
_reflns_Friedel_coverage 0.000
_reflns_number_gt 6423
_reflns_number_total 10067
_reflns_threshold_expression 'I > 2\s(I)'
_cod_data_source_file d3cc01831h2.cif
_cod_data_source_block shelx
_cod_depositor_comments 'Adding full bibliography for 7131704.cif.'
_cod_original_cell_volume 212530(21)
_cod_database_code 7131704
_shelx_shelxl_version_number 2018/1
_shelx_space_group_comment
;
The symmetry employed for this shelxl refinement is uniquely defined
by the following loop, which should always be used as a source of
symmetry information in preference to the above space-group names.
They are only intended as comments.
;
_shelx_estimated_absorpt_t_max 0.971
_shelx_estimated_absorpt_t_min 0.971
_olex2_refinement_description
;
1. Fixed Uiso
 At 1.2 times of:
  All C(H) groups, All C(H,H) groups
2. Restrained distances
 C3_$2-C3
 1.38 with sigma of 0.02
 C3-C7
 1.38 with sigma of 0.02
 C1-O2
 1.4 with sigma of 0.02
 C3-C1
 1.5 with sigma of 0.02
3. Restrained planarity
 C3_$2, C3, C7, C3_$3, C3_$1, C7_$3
 with sigma of 0.1
4. Rigid bond restraints
 C63, C00U, C00R, C00Q, C00S, C00V
 with sigma for 1-2 distances of 0.01 and sigma for 1-3 distances of 0.01
 C63
 with sigma for 1-2 distances of 0.01 and sigma for 1-3 distances of 0.01
 C1, O2
 with sigma for 1-2 distances of 0.01 and sigma for 1-3 distances of 0.01
5. Uiso/Uaniso restraints and constraints
C00U \\sim C63 \\sim C00V \\sim C00S \\sim C00Q \\sim C00R: within 2A with
sigma of 0.04 and sigma for terminal atoms of 0.08
C63: within 2A with sigma of 0.04 and sigma for terminal atoms of 0.08
Uanis(C63) \\sim Ueq, Uanis(C00Q) \\sim Ueq, Uanis(C00S) \\sim Ueq, Uanis(C00V)
\\sim Ueq, Uanis(C00U) \\sim Ueq, Uanis(C00R) \\sim Ueq: with sigma of 0.1 and
sigma for terminal atoms of 0.2
Uanis(O2) \\sim Ueq, Uanis(C1) \\sim Ueq: with sigma of 0.1 and sigma for
terminal atoms of 0.2
Uanis(O2) = Uanis(C1)
6. Others
 Fixed Sof: C7(0.25) H7(0.25) C3(0.5)
7.a Secondary CH2 refined with riding coordinates:
 C1(H1A,H1B)
7.b Aromatic/amide H refined with riding coordinates:
 C00G(H00G), C00H(H00H), C00I(H00I), C00K(H00K), C00L(H00L), C00N(H00N),
 C00O(H00O), C00P(H00P), C00U(H00U), C00Q(H00Q), C00V(H00V), C7(H7)
7.c Fitted hexagon refined as free rotating group:
 C63(C00U,C00R,C00Q,C00S,C00V)
;
_olex2_submission_special_instructions 'No special instructions were received'

loop_
_space_group_symop_operation_xyz
'x, y, z'
'-x, -y, z'
'-x, y, -z'
'x, -y, -z'
'z, x, y'
'z, -x, -y'
'-z, -x, y'
'-z, x, -y'
'y, z, x'
'-y, z, -x'
'y, -z, -x'
'-y, -z, x'
'x, y+1/2, z+1/2'
'-x, -y+1/2, z+1/2'
'-x, y+1/2, -z+1/2'
'x, -y+1/2, -z+1/2'
'z, x+1/2, y+1/2'
'z, -x+1/2, -y+1/2'
'-z, -x+1/2, y+1/2'
'-z, x+1/2, -y+1/2'
'y, z+1/2, x+1/2'
'-y, z+1/2, -x+1/2'
'y, -z+1/2, -x+1/2'
'-y, -z+1/2, x+1/2'
'x+1/2, y, z+1/2'
'-x+1/2, -y, z+1/2'
'-x+1/2, y, -z+1/2'
'x+1/2, -y, -z+1/2'
'z+1/2, x, y+1/2'
'z+1/2, -x, -y+1/2'
'-z+1/2, -x, y+1/2'
'-z+1/2, x, -y+1/2'
'y+1/2, z, x+1/2'
'-y+1/2, z, -x+1/2'
'y+1/2, -z, -x+1/2'
'-y+1/2, -z, x+1/2'
'x+1/2, y+1/2, z'
'-x+1/2, -y+1/2, z'
'-x+1/2, y+1/2, -z'
'x+1/2, -y+1/2, -z'
'z+1/2, x+1/2, y'
'z+1/2, -x+1/2, -y'
'-z+1/2, -x+1/2, y'
'-z+1/2, x+1/2, -y'
'y+1/2, z+1/2, x'
'-y+1/2, z+1/2, -x'
'y+1/2, -z+1/2, -x'
'-y+1/2, -z+1/2, x'
'-x, -y, -z'
'x, y, -z'
'x, -y, z'
'-x, y, z'
'-z, -x, -y'
'-z, x, y'
'z, x, -y'
'z, -x, y'
'-y, -z, -x'
'y, -z, x'
'-y, z, x'
'y, z, -x'
'-x, -y+1/2, -z+1/2'
'x, y+1/2, -z+1/2'
'x, -y+1/2, z+1/2'
'-x, y+1/2, z+1/2'
'-z, -x+1/2, -y+1/2'
'-z, x+1/2, y+1/2'
'z, x+1/2, -y+1/2'
'z, -x+1/2, y+1/2'
'-y, -z+1/2, -x+1/2'
'y, -z+1/2, x+1/2'
'-y, z+1/2, x+1/2'
'y, z+1/2, -x+1/2'
'-x+1/2, -y, -z+1/2'
'x+1/2, y, -z+1/2'
'x+1/2, -y, z+1/2'
'-x+1/2, y, z+1/2'
'-z+1/2, -x, -y+1/2'
'-z+1/2, x, y+1/2'
'z+1/2, x, -y+1/2'
'z+1/2, -x, y+1/2'
'-y+1/2, -z, -x+1/2'
'y+1/2, -z, x+1/2'
'-y+1/2, z, x+1/2'
'y+1/2, z, -x+1/2'
'-x+1/2, -y+1/2, -z'
'x+1/2, y+1/2, -z'
'x+1/2, -y+1/2, z'
'-x+1/2, y+1/2, z'
'-z+1/2, -x+1/2, -y'
'-z+1/2, x+1/2, y'
'z+1/2, x+1/2, -y'
'z+1/2, -x+1/2, y'
'-y+1/2, -z+1/2, -x'
'y+1/2, -z+1/2, x'
'-y+1/2, z+1/2, x'
'y+1/2, z+1/2, -x'

loop_
_atom_site_label
_atom_site_type_symbol
_atom_site_fract_x
_atom_site_fract_y
_atom_site_fract_z
_atom_site_U_iso_or_equiv
_atom_site_adp_type
_atom_site_occupancy
_atom_site_site_symmetry_order
_atom_site_calc_flag
_atom_site_refinement_flags_posn
_atom_site_refinement_flags_adp
_atom_site_refinement_flags_occupancy
_atom_site_disorder_assembly
_atom_site_disorder_group
Zr01 Zr 0.72112(2) 0.22110(2) 0.500000 0.1103(4) Uani 1 2 d S T P . .
Zr02 Zr 0.72900(2) 0.27098(2) 0.52972(2) 0.1173(4) Uani 1 1 d . . . . .
O003 O 0.52182(9) 0.22347(10) 0.30767(9) 0.1286(16) Uani 1 1 d . . . . .
O004 O 0.69231(9) 0.22372(10) 0.47787(8) 0.1285(16) Uani 1 1 d . . . . .
O005 O 0.73039(10) 0.26956(10) 0.56649(9) 0.150(2) Uani 1 1 d . . . . .
O006 O 0.54126(9) 0.25572(11) 0.30360(10) 0.1393(18) Uani 1 1 d . . . . .
O007 O 0.69642(10) 0.25573(11) 0.45853(9) 0.1373(18) Uani 1 1 d . . . . .
O008 O 0.70349(9) 0.29670(10) 0.52689(9) 0.1476(18) Uani 1 1 d . . . . .
O009 O 0.75703(13) 0.21444(15) 0.500000 0.143(3) Uani 1 2 d S T P . .
O00A O 0.71457(15) 0.25701(12) 0.500000 0.142(3) Uani 1 2 d S T P . .
C00B C 0.66277(17) 0.23654(18) 0.45535(15) 0.146(3) Uani 1 1 d . . . . .
C00C C 0.54460(16) 0.23661(18) 0.33736(18) 0.149(3) Uani 1 1 d . . . . .
C00D C 0.53496(14) 0.2391(2) 0.31442(15) 0.136(3) Uani 1 1 d . . . . .
C00E C 0.68562(16) 0.23961(19) 0.46457(14) 0.134(3) Uani 1 1 d . . . . .
O00F O 0.73589(11) 0.23606(11) 0.52954(12) 0.160(2) Uani 1 1 d . . . . .
C00G C 0.6489(2) 0.2209(2) 0.46454(17) 0.192(5) Uani 1 1 d . . . . .
H00G H 0.654302 0.212256 0.476737 0.231 Uiso 1 1 calc R . . . .
C00H C 0.53586(16) 0.2210(2) 0.3508(2) 0.186(4) Uani 1 1 d . . . . .
H00H H 0.524427 0.211485 0.345030 0.224 Uiso 1 1 calc R . . . .
C00I C 0.65473(18) 0.2485(2) 0.43833(17) 0.177(4) Uani 1 1 d . . . . .
H00I H 0.664439 0.258795 0.431029 0.213 Uiso 1 1 calc R . . . .
C00J C 0.5595(2) 0.2303(3) 0.38084(18) 0.189(5) Uani 1 1 d . . . . .
C00K C 0.56911(19) 0.2460(3) 0.3667(2) 0.209(5) Uani 1 1 d . . . . .
H00K H 0.581136 0.254975 0.371927 0.251 Uiso 1 1 calc R . . . .
C00L C 0.5429(2) 0.2179(3) 0.3731(2) 0.244(7) Uani 1 1 d . . . . .
H00L H 0.535736 0.207153 0.382372 0.293 Uiso 1 1 calc R . . . .
C00M C 0.61917(19) 0.2312(3) 0.44008(19) 0.190(5) Uani 1 1 d . . . . .
C00N C 0.56155(17) 0.24856(18) 0.34549(18) 0.171(4) Uani 1 1 d . . . . .
H00N H 0.568596 0.259298 0.336079 0.206 Uiso 1 1 calc R . . . .
C00O C 0.6268(2) 0.2169(3) 0.4569(2) 0.278(9) Uani 1 1 d . . . . .
H00O H 0.617754 0.205260 0.462857 0.333 Uiso 1 1 calc R . . . .
C00P C 0.6335(2) 0.2467(3) 0.43098(19) 0.220(6) Uani 1 1 d . . . . .
H00P H 0.628322 0.256310 0.419366 0.264 Uiso 1 1 calc R . . . .
C63 C 0.55733(13) 0.2198(2) 0.44293(13) 0.328(8) Uani 1 1 d . U . . .
C00U C 0.57944(15) 0.2236(2) 0.44919(10) 0.286(7) Uani 1 1 d G U . . .
H00U H 0.583715 0.222400 0.464471 0.343 Uiso 1 1 calc R . . . .
C00R C 0.59530(11) 0.22923(19) 0.43307(13) 0.254(6) Uani 1 1 d G U . . .
C00Q C 0.58905(12) 0.23102(19) 0.41071(12) 0.248(6) Uani 1 1 d G U . . .
H00Q H 0.599886 0.234857 0.399696 0.298 Uiso 1 1 calc R . . . .
C00S C 0.56694(13) 0.22720(19) 0.40445(10) 0.260(7) Uani 1 1 d G U . . .
C00V C 0.55108(10) 0.2216(2) 0.42056(15) 0.296(7) Uani 1 1 d G U . . .
H00V H 0.535973 0.218972 0.416289 0.356 Uiso 1 1 calc R . . . .
C7 C 0.5219(5) 0.2181(7) 0.500000 0.40(4) Uani 0.5 2 d DS T P A 1
H7 H 0.537796 0.218059 0.500000 0.479 Uiso 0.5 2 calc RS T P A 1
C3 C 0.51141(16) 0.2181(7) 0.4803(3) 0.44(3) Uani 0.5 1 d D . . A 1
O2 O 0.5424(3) 0.2102(5) 0.4599(4) 0.650(16) Uani 1 1 d D U . . .
C1 C 0.5284(4) 0.2286(5) 0.4636(6) 0.650(16) Uani 1 1 d D U . . .
H1A H 0.521028 0.233588 0.449654 0.780 Uiso 1 1 calc R . . A .
H1B H 0.536628 0.241287 0.470424 0.780 Uiso 1 1 calc R . . A .

loop_
_atom_site_aniso_label
_atom_site_aniso_U_11
_atom_site_aniso_U_22
_atom_site_aniso_U_33
_atom_site_aniso_U_23
_atom_site_aniso_U_13
_atom_site_aniso_U_12
Zr01 0.1288(8) 0.1298(8) 0.0722(6) 0.000 0.000 -0.0050(6)
Zr02 0.1362(6) 0.1368(6) 0.0790(5) -0.0071(4) 0.0074(4) 0.0001(4)
O003 0.087(3) 0.163(5) 0.136(4) 0.003(3) -0.015(3) -0.003(3)
O004 0.136(4) 0.160(5) 0.089(3) -0.003(3) -0.008(3) -0.011(3)
O005 0.180(5) 0.183(5) 0.088(3) -0.018(3) 0.018(3) -0.006(4)
O006 0.108(4) 0.163(5) 0.146(5) 0.017(4) -0.034(3) -0.009(3)
O007 0.151(5) 0.151(5) 0.110(4) 0.012(3) -0.030(3) -0.016(4)
O008 0.143(4) 0.152(5) 0.148(4) -0.013(3) 0.013(3) 0.016(4)
O009 0.129(6) 0.196(8) 0.103(5) 0.000 0.000 -0.035(5)
O00A 0.198(8) 0.128(5) 0.100(5) 0.000 0.000 -0.036(5)
C00B 0.146(8) 0.196(9) 0.096(6) 0.009(6) -0.010(6) -0.025(7)
C00C 0.106(6) 0.188(9) 0.152(8) 0.033(7) -0.009(6) -0.018(6)
C00D 0.096(6) 0.185(9) 0.128(7) 0.031(6) -0.019(5) 0.017(6)
C00E 0.144(8) 0.166(8) 0.092(6) -0.003(6) -0.027(5) -0.024(6)
O00F 0.155(5) 0.158(5) 0.169(6) -0.045(4) -0.046(4) 0.018(4)
C00G 0.165(9) 0.285(14) 0.126(7) 0.052(8) -0.045(7) -0.030(9)
C00H 0.111(7) 0.290(14) 0.158(9) 0.032(9) -0.039(6) -0.041(8)
C00I 0.162(9) 0.228(11) 0.141(8) 0.048(8) -0.051(7) -0.026(8)
C00J 0.129(8) 0.310(16) 0.127(8) 0.023(9) -0.027(7) -0.041(8)
C00K 0.137(9) 0.320(17) 0.171(10) 0.026(11) -0.056(8) -0.046(10)
C00L 0.148(9) 0.43(2) 0.155(10) 0.076(11) -0.037(8) -0.097(12)
C00M 0.139(8) 0.308(16) 0.123(8) 0.025(8) -0.048(7) -0.023(9)
C00N 0.142(8) 0.202(10) 0.171(10) 0.023(7) -0.051(7) -0.038(7)
C00O 0.159(10) 0.51(3) 0.164(10) 0.096(14) -0.060(9) -0.115(13)
C00P 0.176(11) 0.345(19) 0.140(9) 0.068(10) -0.054(8) -0.071(12)
C63 0.152(8) 0.68(2) 0.156(8) 0.046(14) 0.005(7) -0.032(14)
C00U 0.149(8) 0.58(2) 0.130(7) 0.011(11) -0.013(6) -0.005(12)
C00R 0.158(9) 0.464(19) 0.141(7) 0.047(11) -0.024(6) -0.038(11)
C00Q 0.140(7) 0.461(18) 0.144(7) 0.069(10) -0.049(6) -0.048(10)
C00S 0.140(7) 0.49(2) 0.150(8) 0.036(11) -0.022(6) -0.032(11)
C00V 0.128(7) 0.62(2) 0.144(7) -0.004(13) -0.013(6) -0.016(11)
C7 0.072(19) 0.88(14) 0.24(5) 0.000 0.000 0.05(4)
C3 0.22(3) 0.99(11) 0.117(16) -0.04(3) 0.092(18) -0.04(4)
O2 0.206(14) 1.30(5) 0.44(2) 0.14(3) 0.099(15) 0.10(2)
C1 0.206(14) 1.30(5) 0.44(2) 0.14(3) 0.099(15) 0.10(2)

loop_
_atom_type_symbol
_atom_type_description
_atom_type_scat_dispersion_real
_atom_type_scat_dispersion_imag
_atom_type_scat_source
C C 0.0052 0.0023 'International Tables Vol C Tables 4.2.6.8 and 6.1.1.4'
H H 0.0000 0.0000 'International Tables Vol C Tables 4.2.6.8 and 6.1.1.4'
N N 0.0094 0.0046 'International Tables Vol C Tables 4.2.6.8 and 6.1.1.4'
O O 0.0162 0.0086 'International Tables Vol C Tables 4.2.6.8 and 6.1.1.4'
Zr Zr -1.4798 0.7634 'International Tables Vol C Tables 4.2.6.8 and 6.1.1.4'

loop_
_geom_angle_atom_site_label_1
_geom_angle_atom_site_label_2
_geom_angle_atom_site_label_3
_geom_angle
_geom_angle_site_symmetry_1
_geom_angle_site_symmetry_3
_geom_angle_publ_flag
Zr02 Zr01 Zr02 91.58(3) . 85_656 ?
Zr02 Zr01 Zr02 60.88(3) . 38_655 ?
Zr02 Zr01 Zr02 91.58(3) 50_556 38_655 ?
Zr02 Zr01 Zr02 60.87(3) 50_556 85_656 ?
Zr02 Zr01 Zr02 60.94(3) 38_655 85_656 ?
Zr02 Zr01 Zr02 60.94(3) 50_556 . ?
O003 Zr01 Zr02 110.97(15) 94 85_656 ?
O003 Zr01 Zr02 111.24(14) 94 . ?
O003 Zr01 Zr02 166.88(16) 47_556 . ?
O003 Zr01 Zr02 166.88(16) 94 50_556 ?
O003 Zr01 Zr02 75.30(15) 47_556 85_656 ?
O003 Zr01 Zr02 111.24(14) 47_556 50_556 ?
O003 Zr01 Zr02 75.30(15) 94 38_655 ?
O003 Zr01 Zr02 110.97(15) 47_556 38_655 ?
O003 Zr01 O003 74.2(3) 47_556 94 ?
O003 Zr01 O004 75.1(2) 94 50_556 ?
O003 Zr01 O004 75.1(2) 47_556 . ?
O003 Zr01 O004 118.4(2) 47_556 50_556 ?
O003 Zr01 O004 118.4(2) 94 . ?
O003 Zr01 O009 77.9(2) 94 . ?
O003 Zr01 O009 77.9(2) 47_556 . ?
O003 Zr01 O00A 142.55(14) 94 . ?
O003 Zr01 O00A 142.55(14) 47_556 . ?
O003 Zr01 O00F 79.1(2) 47_556 50_556 ?
O003 Zr01 O00F 79.1(2) 94 . ?
O003 Zr01 O00F 142.4(2) 47_556 . ?
O003 Zr01 O00F 142.4(2) 94 50_556 ?
O004 Zr01 Zr02 110.69(15) . . ?
O004 Zr01 Zr02 74.75(15) . 50_556 ?
O004 Zr01 Zr02 110.81(14) . 85_656 ?
O004 Zr01 Zr02 74.75(15) 50_556 . ?
O004 Zr01 Zr02 166.33(15) 50_556 85_656 ?
O004 Zr01 Zr02 166.33(15) . 38_655 ?
O004 Zr01 Zr02 110.69(15) 50_556 50_556 ?
O004 Zr01 Zr02 110.81(14) 50_556 38_655 ?
O004 Zr01 O004 74.9(3) . 50_556 ?
O004 Zr01 O009 142.26(14) . . ?
O004 Zr01 O009 142.25(14) 50_556 . ?
O004 Zr01 O00A 77.7(2) . . ?
O004 Zr01 O00A 77.7(2) 50_556 . ?
O009 Zr01 Zr02 91.3(2) . 50_556 ?
O009 Zr01 Zr02 35.68(11) . 85_656 ?
O009 Zr01 Zr02 91.3(2) . . ?
O009 Zr01 Zr02 35.68(11) . 38_655 ?
O00A Zr01 Zr02 91.1(2) . 85_656 ?
O00A Zr01 Zr02 35.57(11) . . ?
O00A Zr01 Zr02 35.57(11) . 50_556 ?
O00A Zr01 Zr02 91.1(2) . 38_655 ?
O00A Zr01 O009 110.8(3) . . ?
O00F Zr01 Zr02 34.99(17) 50_556 50_556 ?
O00F Zr01 Zr02 34.99(17) . . ?
O00F Zr01 Zr02 35.33(17) 50_556 85_656 ?
O00F Zr01 Zr02 35.33(17) . 38_655 ?
O00F Zr01 Zr02 90.6(2) . 85_656 ?
O00F Zr01 Zr02 90.6(2) 50_556 38_655 ?
O00F Zr01 Zr02 90.4(2) . 50_556 ?
O00F Zr01 Zr02 90.4(2) 50_556 . ?
O00F Zr01 O004 78.3(2) . 50_556 ?
O00F Zr01 O004 142.0(2) . . ?
O00F Zr01 O004 142.0(2) 50_556 50_556 ?
O00F Zr01 O004 78.3(2) 50_556 . ?
O00F Zr01 O009 71.0(2) 50_556 . ?
O00F Zr01 O009 71.0(2) . . ?
O00F Zr01 O00A 70.6(2) . . ?
O00F Zr01 O00A 70.6(2) 50_556 . ?
O00F Zr01 O00F 109.1(4) . 50_556 ?
Zr01 Zr02 Zr01 88.42(3) . 85_656 ?
Zr01 Zr02 Zr02 59.522(14) 85_656 50_556 ?
Zr01 Zr02 Zr02 59.56(3) . 38_655 ?
Zr01 Zr02 Zr02 59.528(14) . 50_556 ?
Zr01 Zr02 Zr02 59.56(3) 85_656 38_655 ?
Zr02 Zr02 Zr02 90.0 38_655 50_556 ?
O005 Zr02 Zr01 118.59(17) . . ?
O005 Zr02 Zr01 118.66(16) . 85_656 ?
O005 Zr02 Zr02 176.90(17) . 50_556 ?
O005 Zr02 Zr02 86.91(17) . 38_655 ?
O005 Zr02 O006 73.3(2) . 59_655 ?
O005 Zr02 O007 72.9(2) . 50_556 ?
O006 Zr02 Zr01 160.61(16) 59_655 . ?
O006 Zr02 Zr01 72.21(15) 59_655 85_656 ?
O006 Zr02 Zr02 108.90(16) 59_655 38_655 ?
O006 Zr02 Zr02 107.77(15) 59_655 50_556 ?
O006 Zr02 O007 126.9(2) 59_655 50_556 ?
O007 Zr02 Zr01 72.45(15) 50_556 . ?
O007 Zr02 Zr01 160.86(15) 50_556 85_656 ?
O007 Zr02 Zr02 108.10(15) 50_556 50_556 ?
O007 Zr02 Zr02 108.90(16) 50_556 38_655 ?
O008 Zr02 Zr01 117.95(16) . . ?
O008 Zr02 Zr01 117.54(16) . 85_656 ?
O008 Zr02 Zr02 85.53(15) . 50_556 ?
O008 Zr02 Zr02 175.52(15) . 38_655 ?
O008 Zr02 O005 97.6(2) . . ?
O008 Zr02 O006 72.4(2) . 59_655 ?
O008 Zr02 O007 72.9(2) . 50_556 ?
O009 Zr02 Zr01 88.8(2) 85_656 . ?
O009 Zr02 Zr01 36.4(2) 85_656 85_656 ?
O009 Zr02 Zr02 90.7(2) 85_656 38_655 ?
O009 Zr02 Zr02 34.19(17) 85_656 50_556 ?
O009 Zr02 O005 145.8(2) 85_656 . ?
O009 Zr02 O006 75.3(2) 85_656 59_655 ?
O009 Zr02 O007 139.0(2) 85_656 50_556 ?
O009 Zr02 O008 85.5(3) 85_656 . ?
O00A Zr02 Zr01 88.6(2) . 85_656 ?
O00A Zr02 Zr01 36.3(2) . . ?
O00A Zr02 Zr02 34.06(16) . 50_556 ?
O00A Zr02 Zr02 90.5(2) . 38_655 ?
O00A Zr02 O005 145.8(2) . . ?
O00A Zr02 O006 138.7(2) . 59_655 ?
O00A Zr02 O007 75.8(2) . 50_556 ?
O00A Zr02 O008 85.9(3) . . ?
O00A Zr02 O009 68.2(2) . 85_656 ?
O00F Zr02 Zr01 88.0(2) . 85_656 ?
O00F Zr02 Zr01 35.85(17) 38_655 85_656 ?
O00F Zr02 Zr01 87.8(2) 38_655 . ?
O00F Zr02 Zr01 35.73(17) . . ?
O00F Zr02 Zr02 33.64(18) 38_655 38_655 ?
O00F Zr02 Zr02 33.85(18) . 38_655 ?
O00F Zr02 Zr02 89.71(19) . 50_556 ?
O00F Zr02 Zr02 89.71(19) 38_655 50_556 ?
O00F Zr02 O005 87.7(3) . . ?
O00F Zr02 O005 87.7(2) 38_655 . ?
O00F Zr02 O006 77.0(3) 38_655 59_655 ?
O00F Zr02 O006 140.3(2) . 59_655 ?
O00F Zr02 O007 140.0(2) 38_655 50_556 ?
O00F Zr02 O007 76.9(2) . 50_556 ?
O00F Zr02 O008 146.1(2) . . ?
O00F Zr02 O008 145.8(2) 38_655 . ?
O00F Zr02 O009 108.6(3) . 85_656 ?
O00F Zr02 O009 72.2(3) 38_655 85_656 ?
O00F Zr02 O00A 72.0(3) . . ?
O00F Zr02 O00A 108.3(3) 38_655 . ?
O00F Zr02 O00F 67.5(3) . 38_655 ?
C00D O003 Zr01 131.7(5) . 67_545 ?
C00E O004 Zr01 131.8(5) . . ?
C00D O006 Zr02 132.7(6) . 56_565 ?
C00E O007 Zr02 133.2(6) . 50_556 ?
Zr02 O009 Zr01 108.0(3) 38_655 . ?
Zr02 O009 Zr01 108.0(3) 85_656 . ?
Zr02 O009 Zr02 111.6(3) 38_655 85_656 ?
Zr02 O00A Zr01 108.1(3) . . ?
Zr02 O00A Zr01 108.1(3) 50_556 . ?
Zr02 O00A Zr02 111.9(3) 50_556 . ?
C00G C00B C00E 119.7(10) . . ?
C00I C00B C00E 123.3(10) . . ?
C00I C00B C00G 117.0(10) . . ?
C00H C00C C00D 117.9(10) . . ?
C00N C00C C00D 125.1(10) . . ?
C00N C00C C00H 116.9(10) . . ?
O003 C00D C00C 116.8(9) . . ?
O006 C00D O003 127.0(8) . . ?
O006 C00D C00C 116.1(10) . . ?
O004 C00E C00B 114.8(9) . . ?
O007 C00E O004 126.7(8) . . ?
O007 C00E C00B 118.5(10) . . ?
Zr02 O00F Zr01 108.8(3) 38_655 . ?
Zr02 O00F Zr01 109.3(3) . . ?
Zr02 O00F Zr02 112.5(3) . 38_655 ?
C00B C00G H00G 118.2 . . ?
C00B C00G C00O 123.5(11) . . ?
C00O C00G H00G 118.2 . . ?
C00C C00H H00H 118.6 . . ?
C00C C00H C00L 122.8(11) . . ?
C00L C00H H00H 118.6 . . ?
C00B C00I H00I 118.5 . . ?
C00B C00I C00P 123.1(11) . . ?
C00P C00I H00I 118.5 . . ?
C00K C00J C00S 122.4(11) . . ?
C00L C00J C00K 118.3(10) . . ?
C00L C00J C00S 119.3(12) . . ?
C00J C00K H00K 119.7 . . ?
C00N C00K C00J 120.6(11) . . ?
C00N C00K H00K 119.7 . . ?
C00H C00L H00L 120.5 . . ?
C00J C00L C00H 119.0(11) . . ?
C00J C00L H00L 120.5 . . ?
C00O C00M C00R 117.8(12) . . ?
C00P C00M C00O 119.7(10) . . ?
C00P C00M C00R 122.5(12) . . ?
C00C C00N C00K 122.3(11) . . ?
C00C C00N H00N 118.9 . . ?
C00K C00N H00N 118.9 . . ?
C00G C00O H00O 122.2 . . ?
C00M C00O C00G 115.7(12) . . ?
C00M C00O H00O 122.2 . . ?
C00I C00P C00M 120.7(12) . . ?
C00I C00P H00P 119.6 . . ?
C00M C00P H00P 119.6 . . ?
C00U C63 C00V 120.0 . . ?
C00U C63 O2 117.0(10) . . ?
C00V C63 O2 122.1(11) . . ?
C63 C00U H00U 120.0 . . ?
C63 C00U C00R 120.0 . . ?
C00R C00U H00U 120.0 . . ?
C00U C00R C00M 118.4(7) . . ?
C00U C00R C00Q 120.0 . . ?
C00Q C00R C00M 121.3(7) . . ?
C00R C00Q H00Q 120.0 . . ?
C00S C00Q C00R 120.0 . . ?
C00S C00Q H00Q 120.0 . . ?
C00Q C00S C00J 121.2(7) . . ?
C00V C00S C00J 118.7(7) . . ?
C00V C00S C00Q 120.0 . . ?
C63 C00V H00V 120.0 . . ?
C00S C00V C63 120.0 . . ?
C00S C00V H00V 120.0 . . ?
C3 C7 H7 118.0 . . ?
C3 C7 H7 118.0 50_556 . ?
C3 C7 C3 124(3) . 50_556 ?
C7 C3 C3 118.0(13) . 52_655 ?
C7 C3 C1 105.0(17) . . ?
C3 C3 C1 130.8(13) 52_655 . ?
C1 O2 C63 100(2) . . ?
C3 C1 H1A 111.7 . . ?
C3 C1 H1B 111.7 . . ?
O2 C1 C3 100.2(19) . . ?
O2 C1 H1A 111.7 . . ?
O2 C1 H1B 111.7 . . ?
H1A C1 H1B 109.5 . . ?

loop_
_geom_bond_atom_site_label_1
_geom_bond_atom_site_label_2
_geom_bond_distance
_geom_bond_site_symmetry_2
_geom_bond_publ_flag
Zr01 Zr02 3.4972(12) . ?
Zr01 Zr02 3.4969(12) 85_656 ?
Zr01 Zr02 3.4969(12) 38_655 ?
Zr01 Zr02 3.4972(12) 50_556 ?
Zr01 O003 2.159(5) 47_556 ?
Zr01 O003 2.159(5) 94 ?
Zr01 O004 2.174(6) 50_556 ?
Zr01 O004 2.173(6) . ?
Zr01 O009 2.180(8) . ?
Zr01 O00A 2.179(8) . ?
Zr01 O00F 2.164(6) 50_556 ?
Zr01 O00F 2.164(6) . ?
Zr02 Zr02 3.5432(15) 38_655 ?
Zr02 Zr02 3.5469(13) 50_556 ?
Zr02 O005 2.197(5) . ?
Zr02 O006 2.257(6) 59_655 ?
Zr02 O007 2.259(6) 50_556 ?
Zr02 O008 2.168(6) . ?
Zr02 O009 2.144(4) 85_656 ?
Zr02 O00A 2.141(4) . ?
Zr02 O00F 2.125(6) . ?
Zr02 O00F 2.137(6) 38_655 ?
O003 C00D 1.283(11) . ?
O004 C00E 1.299(10) . ?
O006 C00D 1.242(10) . ?
O007 C00E 1.212(10) . ?
C00B C00E 1.482(12) . ?
C00B C00G 1.363(13) . ?
C00B C00I 1.331(12) . ?
C00C C00D 1.492(12) . ?
C00C C00H 1.337(12) . ?
C00C C00N 1.329(12) . ?
C00G H00G 0.9500 . ?
C00G C00O 1.414(13) . ?
C00H H00H 0.9500 . ?
C00H C00L 1.405(13) . ?
C00I H00I 0.9500 . ?
C00I C00P 1.346(13) . ?
C00J C00K 1.386(15) . ?
C00J C00L 1.320(14) . ?
C00J C00S 1.489(11) . ?
C00K H00K 0.9500 . ?
C00K C00N 1.352(13) . ?
C00L H00L 0.9500 . ?
C00M C00O 1.394(16) . ?
C00M C00P 1.371(14) . ?
C00M C00R 1.490(11) . ?
C00N H00N 0.9500 . ?
C00O H00O 0.9500 . ?
C00P H00P 0.9500 . ?
C63 C00U 1.3900 . ?
C63 C00V 1.3900 . ?
C63 O2 1.465(19) . ?
C00U H00U 0.9500 . ?
C00U C00R 1.3900 . ?
C00R C00Q 1.3900 . ?
C00Q H00Q 0.9500 . ?
C00Q C00S 1.3900 . ?
C00S C00V 1.3900 . ?
C00V H00V 0.9500 . ?
C7 H7 0.9500 . ?
C7 C3 1.332(16) . ?
C7 C3 1.332(16) 50_556 ?
C3 C3 1.362(19) 52_655 ?
C3 C1 1.553(18) . ?
O2 C1 1.398(19) . ?
C1 H1A 0.9900 . ?
C1 H1B 0.9900 . ?

loop_
_geom_torsion_atom_site_label_1
_geom_torsion_atom_site_label_2
_geom_torsion_atom_site_label_3
_geom_torsion_atom_site_label_4
_geom_torsion
_geom_torsion_site_symmetry_1
_geom_torsion_site_symmetry_2
_geom_torsion_site_symmetry_3
_geom_torsion_site_symmetry_4
_geom_torsion_publ_flag
Zr01 O003 C00D O006 -13.4(14) 67_545 . . . ?
Zr01 O003 C00D C00C 169.5(6) 67_545 . . . ?
Zr01 O004 C00E O007 13.8(14) . . . . ?
Zr01 O004 C00E C00B -169.3(5) . . . . ?
Zr02 O006 C00D O003 12.5(15) 56_565 . . . ?
Zr02 O006 C00D C00C -170.4(6) 56_565 . . . ?
Zr02 O007 C00E O004 -13.2(15) 50_556 . . . ?
Zr02 O007 C00E C00B 170.0(6) 50_556 . . . ?
C00B C00G C00O C00M -4(2) . . . . ?
C00B C00I C00P C00M -4(2) . . . . ?
C00C C00H C00L C00J -3(2) . . . . ?
C00D C00C C00H C00L -176.7(12) . . . . ?
C00D C00C C00N C00K 178.0(12) . . . . ?
C00E C00B C00G C00O 179.7(13) . . . . ?
C00E C00B C00I C00P -175.4(12) . . . . ?
C00G C00B C00E O004 13.9(14) . . . . ?
C00G C00B C00E O007 -168.9(10) . . . . ?
C00G C00B C00I C00P 4(2) . . . . ?
C00H C00C C00D O003 -12.4(14) . . . . ?
C00H C00C C00D O006 170.2(10) . . . . ?
C00H C00C C00N C00K -3.1(19) . . . . ?
C00I C00B C00E O004 -166.6(10) . . . . ?
C00I C00B C00E O007 10.6(15) . . . . ?
C00I C00B C00G C00O 0(2) . . . . ?
C00J C00K C00N C00C 1(2) . . . . ?
C00J C00S C00V C63 -176.6(11) . . . . ?
C00K C00J C00L C00H 1(2) . . . . ?
C00K C00J C00S C00Q -31.1(18) . . . . ?
C00K C00J C00S C00V 145.4(12) . . . . ?
C00L C00J C00K C00N 0(2) . . . . ?
C00L C00J C00S C00Q 150.0(12) . . . . ?
C00L C00J C00S C00V -33.5(17) . . . . ?
C00M C00R C00Q C00S 174.5(11) . . . . ?
C00N C00C C00D O003 166.5(10) . . . . ?
C00N C00C C00D O006 -10.9(15) . . . . ?
C00N C00C C00H C00L 4(2) . . . . ?
C00O C00M C00P C00I -1(2) . . . . ?
C00O C00M C00R C00U 34.0(17) . . . . ?
C00O C00M C00R C00Q -140.6(12) . . . . ?
C00P C00M C00O C00G 5(2) . . . . ?
C00P C00M C00R C00U -144.6(12) . . . . ?
C00P C00M C00R C00Q 40.8(17) . . . . ?
C63 C00U C00R C00M -174.6(11) . . . . ?
C63 C00U C00R C00Q 0.0 . . . . ?
C63 O2 C1 C3 175.9(16) . . . . ?
C00U C63 C00V C00S 0.0 . . . . ?
C00U C63 O2 C1 111(2) . . . . ?
C00U C00R C00Q C00S 0.0 . . . . ?
C00R C00M C00O C00G -173.9(12) . . . . ?
C00R C00M C00P C00I 177.6(12) . . . . ?
C00R C00Q C00S C00J 176.5(12) . . . . ?
C00R C00Q C00S C00V 0.0 . . . . ?
C00Q C00S C00V C63 0.0 . . . . ?
C00S C00J C00K C00N -178.6(12) . . . . ?
C00S C00J C00L C00H 179.8(12) . . . . ?
C00V C63 C00U C00R 0.0 . . . . ?
C00V C63 O2 C1 -79(3) . . . . ?
C7 C3 C1 O2 79(3) . . . . ?
C3 C7 C3 C3 0(2) 50_556 . . 52_655 ?
C3 C7 C3 C1 155(2) 50_556 . . . ?
C3 C3 C1 O2 -130(2) 52_655 . . . ?
O2 C63 C00U C00R 169.6(18) . . . . ?
O2 C63 C00V C00S -169.0(19) . . . . ?

loop_
_smtbx_masks_void_nr
_smtbx_masks_void_average_x
_smtbx_masks_void_average_y
_smtbx_masks_void_average_z
_smtbx_masks_void_volume
_smtbx_masks_void_count_electrons
_smtbx_masks_void_content
1 -0.712 -0.541 -0.038 174620.1 90778.5 None
